data_7219636
loop_
_publ_author_name
'Mahammad, Ali'
'Dutta, Arpan'
'Biswas, Surajit'
'Dolai, Malay'
'shaw, Bikash kumar'
'saha, Shyamal Kumar'
'Mondal, Abhishake'

_publ_section_title
;
 Mononuclear manganese (III) complexes of bidentate NO donor Schiff base
 ligands: synthesis, structural characterization, magnetic and catecholase
 studies
;
_journal_name_full 'RSC Adv.'
_journal_paper_doi 10.1039/C5RA00239G
_journal_year 2015
_chemical_formula_moiety 'C42 H33 Br3 Mn N3 O3'
_chemical_formula_sum 'C42 H33 Br3 Mn N3 O3'
_chemical_formula_weight 922.35
_chemical_name_systematic
; 
 ? 
;
_space_group_IT_number 2
_symmetry_cell_setting triclinic
_symmetry_space_group_name_Hall '-P 1'
_symmetry_space_group_name_H-M 'P -1'
_atom_sites_solution_hydrogens geom
_atom_sites_solution_primary direct
_atom_sites_solution_secondary difmap
_audit_creation_method SHELXL-97
_audit_update_record
;
2015-01-03 deposited with the CCDC.
2015-02-23 downloaded from the CCDC.
;
_cell_angle_alpha 70.607(9)
_cell_angle_beta 84.283(9)
_cell_angle_gamma 84.456(8)
_cell_formula_units_Z 2
_cell_length_a 8.246(2)
_cell_length_b 12.765(4)
_cell_length_c 18.256(6)
_cell_measurement_reflns_used 4601
_cell_measurement_temperature 120(2)
_cell_measurement_theta_max 24.30
_cell_measurement_theta_min 2.36
_cell_volume 1799.5(9)
_computing_cell_refinement 'BRUKER SMART APEX II CCD'
_computing_data_collection 'BRUKER SMART APEX II CCD'
_computing_data_reduction 'BRUKER SAINT'
_computing_molecular_graphics MERCURY-3.1
_computing_publication_material 'SHELXS-97 (Sheldrick, 2008)'
_computing_structure_refinement 'SHELXL-97 (Sheldrick, 2008)'
_computing_structure_solution 'SHELXS-97 (Sheldrick, 2008)'
_diffrn_ambient_temperature 120(2)
_diffrn_measured_fraction_theta_full 0.994
_diffrn_measured_fraction_theta_max 0.994
_diffrn_measurement_device_type 'BRUKER SMART APEX-II CCD'
_diffrn_measurement_method Multi-scan
_diffrn_radiation_monochromator graphite
_diffrn_radiation_source 'fine-focus sealed tube'
_diffrn_radiation_type MoK\a
_diffrn_radiation_wavelength 0.71073
_diffrn_reflns_av_R_equivalents 0.0299
_diffrn_reflns_av_sigmaI/netI 0.0497
_diffrn_reflns_limit_h_max 10
_diffrn_reflns_limit_h_min -6
_diffrn_reflns_limit_k_max 14
_diffrn_reflns_limit_k_min -14
_diffrn_reflns_limit_l_max 20
_diffrn_reflns_limit_l_min -21
_diffrn_reflns_number 11577
_diffrn_reflns_theta_full 25.70
_diffrn_reflns_theta_max 25.70
_diffrn_reflns_theta_min 1.70
_exptl_absorpt_coefficient_mu 3.743
_exptl_absorpt_correction_T_max 0.546
_exptl_absorpt_correction_T_min 0.455
_exptl_absorpt_correction_type empirical
_exptl_absorpt_process_details sadabs
_exptl_crystal_colour 'Dark Brown'
_exptl_crystal_density_diffrn 1.702
_exptl_crystal_density_method 'not measured'
_exptl_crystal_description 'Rod shape'
_exptl_crystal_F_000 920
_exptl_crystal_size_max 0.12
_exptl_crystal_size_mid 0.10
_exptl_crystal_size_min 0.08
_refine_diff_density_max 0.852
_refine_diff_density_min -0.510
_refine_diff_density_rms 0.106
_refine_ls_extinction_method none
_refine_ls_goodness_of_fit_ref 0.984
_refine_ls_hydrogen_treatment constr
_refine_ls_matrix_type full
_refine_ls_number_parameters 469
_refine_ls_number_reflns 6805
_refine_ls_number_restraints 0
_refine_ls_restrained_S_all 0.984
_refine_ls_R_factor_all 0.0764
_refine_ls_R_factor_gt 0.0390
_refine_ls_shift/su_max 0.021
_refine_ls_shift/su_mean 0.004
_refine_ls_structure_factor_coef Fsqd
_refine_ls_weighting_details 'calc w=1/[\s^2^(Fo^2^)+(0.0841P)^2^+0.6209P] where P=(Fo^2^+2Fc^2^)/3'
_refine_ls_weighting_scheme calc
_refine_ls_wR_factor_gt 0.1101
_refine_ls_wR_factor_ref 0.1275
_reflns_number_gt 4184
_reflns_number_total 6805
_reflns_threshold_expression >2sigma(I)
_cod_data_source_file c5ra00239g2.cif
_cod_data_source_block 4
_cod_original_cell_volume 1799.4(10)
_cod_original_sg_symbol_H-M P-1
_cod_database_code 7219636

loop_
_symmetry_equiv_pos_as_xyz
'x, y, z'
'-x, -y, -z'

loop_
_atom_site_label
_atom_site_type_symbol
_atom_site_fract_x
_atom_site_fract_y
_atom_site_fract_z
_atom_site_U_iso_or_equiv
_atom_site_adp_type
_atom_site_occupancy
_atom_site_symmetry_multiplicity
_atom_site_calc_flag
_atom_site_refinement_flags
Br2 Br 0.74442(8) 0.52579(4) 0.45863(3) 0.0663(2) Uani 1 1 d .
Br1 Br -0.01968(7) 0.43407(4) 0.74960(3) 0.06263(19) Uani 1 1 d .
Mn1 Mn 0.50325(8) 0.88109(5) 0.70276(3) 0.03514(19) Uani 1 1 d .
Br3 Br 0.57327(9) 1.33241(4) 0.86390(3) 0.0731(2) Uani 1 1 d .
C13 C 0.5868(6) 0.5852(3) 0.6631(2) 0.0415(10) Uani 1 1 d .
H13 H 0.5423 0.5429 0.7131 0.050 Uiso 1 1 calc R
O1 O 0.5812(3) 0.7384(2) 0.70564(15) 0.0362(7) Uani 1 1 d .
O2 O 0.3031(4) 0.8639(2) 0.66262(16) 0.0395(7) Uani 1 1 d .
C16 C 0.1550(5) 0.7402(4) 0.6295(2) 0.0406(10) Uani 1 1 d .
H16 H 0.1535 0.7900 0.5776 0.049 Uiso 1 1 calc R
N1 N 0.3628(4) 0.8011(3) 0.82064(19) 0.0381(8) Uani 1 1 d .
O3 O 0.4345(4) 1.0293(2) 0.69355(17) 0.0439(8) Uani 1 1 d .
N3 N 0.6966(4) 0.8908(3) 0.76323(18) 0.0337(8) Uani 1 1 d .
C36 C 0.8331(5) 0.8041(3) 0.7789(2) 0.0394(10) Uani 1 1 d .
H36A H 0.9363 0.8392 0.7766 0.047 Uiso 1 1 calc R
H36B H 0.8437 0.7680 0.7381 0.047 Uiso 1 1 calc R
N2 N 0.6409(4) 0.9409(3) 0.58644(19) 0.0378(8) Uani 1 1 d .
C1 C 0.7483(6) 1.2103(3) 0.5890(3) 0.0439(11) Uani 1 1 d .
H1 H 0.6534 1.2540 0.5682 0.053 Uiso 1 1 calc R
C11 C 0.6877(6) 0.5957(4) 0.5355(3) 0.0448(11) Uani 1 1 d .
C12 C 0.6256(6) 0.5350(4) 0.6074(3) 0.0464(11) Uani 1 1 d .
H12 H 0.6091 0.4584 0.6189 0.056 Uiso 1 1 calc R
C14 C 0.6119(5) 0.6976(3) 0.6477(2) 0.0348(9) Uani 1 1 d .
C15 C 0.2332(5) 0.7695(3) 0.6835(2) 0.0358(10) Uani 1 1 d .
C20 C 0.2234(5) 0.6963(3) 0.7605(2) 0.0375(10) Uani 1 1 d .
C29 C 0.4758(5) 1.0957(3) 0.7291(2) 0.0389(10) Uani 1 1 d .
C34 C 0.6014(5) 1.0675(3) 0.7798(2) 0.0357(10) Uani 1 1 d .
C35 C 0.7088(5) 0.9702(3) 0.7898(2) 0.0362(10) Uani 1 1 d .
H35 H 0.7997 0.9637 0.8195 0.043 Uiso 1 1 calc R
C37 C 0.8066(6) 0.7177(3) 0.8570(2) 0.0427(11) Uani 1 1 d .
C32 C 0.5399(6) 1.2382(3) 0.8069(3) 0.0446(11) Uani 1 1 d .
C6 C 0.7785(6) 1.1043(3) 0.5840(2) 0.0383(10) Uani 1 1 d .
C9 C 0.6716(5) 0.7589(3) 0.5725(2) 0.0368(10) Uani 1 1 d .
C17 C 0.0811(5) 0.6434(4) 0.6482(3) 0.0411(10) Uani 1 1 d .
H17 H 0.0299 0.6263 0.6096 0.049 Uiso 1 1 calc R
C18 C 0.0803(5) 0.5700(3) 0.7228(3) 0.0419(11) Uani 1 1 d .
C19 C 0.1480(5) 0.5964(4) 0.7787(3) 0.0425(11) Uani 1 1 d .
H19 H 0.1442 0.5465 0.8307 0.051 Uiso 1 1 calc R
C21 C 0.2769(5) 0.7218(4) 0.8252(3) 0.0427(11) Uani 1 1 d .
H21 H 0.2448 0.6746 0.8760 0.051 Uiso 1 1 calc R
C22 C 0.3823(7) 0.8148(4) 0.8965(3) 0.0525(12) Uani 1 1 d .
H22A H 0.4997 0.8184 0.9019 0.063 Uiso 1 1 calc R
H22B H 0.3429 0.7490 0.9389 0.063 Uiso 1 1 calc R
C23 C 0.2889(6) 0.9191(4) 0.9048(3) 0.0490(12) Uani 1 1 d .
C28 C 0.3220(8) 0.9568(5) 0.9624(3) 0.0668(15) Uani 1 1 d .
H28 H 0.4032 0.9175 0.9967 0.080 Uiso 1 1 calc R
C26 C 0.1244(9) 1.1095(5) 0.9237(4) 0.0790(18) Uani 1 1 d .
H26 H 0.0683 1.1748 0.9301 0.095 Uiso 1 1 calc R
C25 C 0.0906(8) 1.0724(5) 0.8657(4) 0.0739(17) Uani 1 1 d .
H25 H 0.0092 1.1119 0.8315 0.089 Uiso 1 1 calc R
C24 C 0.1715(7) 0.9793(4) 0.8557(3) 0.0605(14) Uani 1 1 d .
H24 H 0.1467 0.9555 0.8142 0.073 Uiso 1 1 calc R
C42 C 0.7236(7) 0.6251(4) 0.8672(3) 0.0565(13) Uani 1 1 d .
H42 H 0.6845 0.6134 0.8235 0.068 Uiso 1 1 calc R
C41 C 0.6971(10) 0.5501(5) 0.9393(3) 0.089(2) Uani 1 1 d .
H41 H 0.6423 0.4854 0.9451 0.106 Uiso 1 1 calc R
C39 C 0.8337(10) 0.6559(5) 0.9937(3) 0.097(3) Uani 1 1 d .
H39 H 0.8726 0.6664 1.0379 0.116 Uiso 1 1 calc R
C38 C 0.8656(8) 0.7320(4) 0.9209(3) 0.0656(16) Uani 1 1 d .
H38 H 0.9276 0.7937 0.9148 0.079 Uiso 1 1 calc R
C33 C 0.6293(6) 1.1403(4) 0.8189(2) 0.0431(11) Uani 1 1 d .
H33 H 0.7123 1.1208 0.8546 0.052 Uiso 1 1 calc R
C31 C 0.4220(6) 1.2704(4) 0.7528(3) 0.0492(12) Uani 1 1 d .
H31 H 0.3623 1.3406 0.7427 0.059 Uiso 1 1 calc R
C30 C 0.3938(6) 1.2002(4) 0.7147(3) 0.0496(12) Uani 1 1 d .
H30 H 0.3152 1.2230 0.6768 0.060 Uiso 1 1 calc R
C7 C 0.6620(6) 1.0589(3) 0.5479(2) 0.0471(12) Uani 1 1 d .
H7A H 0.5546 1.1007 0.5485 0.057 Uiso 1 1 calc R
H7B H 0.7007 1.0708 0.4928 0.057 Uiso 1 1 calc R
C2 C 0.8524(6) 1.2527(4) 0.6232(3) 0.0490(12) Uani 1 1 d .
H2 H 0.8310 1.3262 0.6251 0.059 Uiso 1 1 calc R
C3 C 0.9870(6) 1.1907(4) 0.6546(3) 0.0508(12) Uani 1 1 d .
H3 H 1.0558 1.2191 0.6813 0.061 Uiso 1 1 calc R
C4 C 1.0237(6) 1.0869(4) 0.6479(3) 0.0480(11) Uani 1 1 d .
H4 H 1.1208 1.0450 0.6675 0.058 Uiso 1 1 calc R
C5 C 0.9203(6) 1.0440(4) 0.6129(2) 0.0432(11) Uani 1 1 d .
H5 H 0.9459 0.9721 0.6083 0.052 Uiso 1 1 calc R
C8 C 0.6902(6) 0.8763(3) 0.5477(2) 0.0406(10) Uani 1 1 d .
H8 H 0.7442 0.9087 0.4978 0.049 Uiso 1 1 calc R
C10 C 0.7116(6) 0.7052(4) 0.5175(2) 0.0426(11) Uani 1 1 d .
H10 H 0.7561 0.7456 0.4671 0.051 Uiso 1 1 calc R
C27 C 0.2405(9) 1.0511(6) 0.9726(4) 0.0828(19) Uani 1 1 d .
H27 H 0.2653 1.0754 1.0138 0.099 Uiso 1 1 calc R
C40 C 0.7471(11) 0.5658(5) 1.0032(4) 0.108(3) Uani 1 1 d .
H40 H 0.7224 0.5150 1.0537 0.129 Uiso 1 1 calc R

loop_
_atom_site_aniso_label
_atom_site_aniso_U_11
_atom_site_aniso_U_22
_atom_site_aniso_U_33
_atom_site_aniso_U_23
_atom_site_aniso_U_13
_atom_site_aniso_U_12
Br2 0.1037(5) 0.0502(3) 0.0546(3) -0.0338(3) -0.0037(3) 0.0073(3)
Br1 0.0686(4) 0.0419(3) 0.0820(4) -0.0215(3) -0.0126(3) -0.0139(2)
Mn1 0.0439(4) 0.0257(3) 0.0400(4) -0.0154(3) -0.0112(3) 0.0027(3)
Br3 0.1266(6) 0.0427(3) 0.0620(3) -0.0322(3) -0.0050(3) -0.0101(3)
C13 0.055(3) 0.028(2) 0.040(2) -0.0107(18) -0.002(2) 0.003(2)
O1 0.0510(19) 0.0257(14) 0.0327(14) -0.0120(12) -0.0055(12) 0.0042(13)
O2 0.0463(18) 0.0299(15) 0.0452(16) -0.0131(13) -0.0138(14) -0.0024(13)
C16 0.047(3) 0.039(2) 0.039(2) -0.0179(19) -0.0063(19) 0.000(2)
N1 0.044(2) 0.037(2) 0.0389(19) -0.0198(16) -0.0084(16) 0.0024(17)
O3 0.048(2) 0.0306(15) 0.0602(19) -0.0217(14) -0.0212(15) 0.0060(13)
N3 0.038(2) 0.0313(18) 0.0326(17) -0.0118(14) -0.0039(14) -0.0001(15)
C36 0.040(3) 0.040(2) 0.041(2) -0.0181(19) -0.0060(19) 0.006(2)
N2 0.054(2) 0.0254(17) 0.0348(18) -0.0074(15) -0.0124(16) -0.0044(16)
C1 0.054(3) 0.027(2) 0.049(3) -0.0095(19) -0.011(2) -0.001(2)
C11 0.056(3) 0.039(2) 0.047(3) -0.027(2) -0.007(2) 0.005(2)
C12 0.063(3) 0.028(2) 0.052(3) -0.018(2) -0.008(2) 0.002(2)
C14 0.038(3) 0.032(2) 0.037(2) -0.0147(18) -0.0109(18) 0.0050(18)
C15 0.038(3) 0.031(2) 0.043(2) -0.0189(18) -0.0073(19) 0.0064(19)
C20 0.041(3) 0.033(2) 0.040(2) -0.0147(18) -0.0069(19) 0.0021(19)
C29 0.041(3) 0.033(2) 0.045(2) -0.0157(19) -0.001(2) -0.0041(19)
C34 0.044(3) 0.031(2) 0.034(2) -0.0144(18) 0.0014(19) -0.0065(19)
C35 0.042(3) 0.035(2) 0.032(2) -0.0107(18) -0.0076(18) -0.0022(19)
C37 0.052(3) 0.034(2) 0.045(2) -0.0186(19) -0.014(2) 0.015(2)
C32 0.065(3) 0.029(2) 0.044(2) -0.0184(19) 0.009(2) -0.012(2)
C6 0.052(3) 0.031(2) 0.031(2) -0.0062(17) -0.0079(19) -0.004(2)
C9 0.043(3) 0.035(2) 0.035(2) -0.0131(18) -0.0087(18) -0.0017(19)
C17 0.040(3) 0.041(3) 0.050(3) -0.026(2) -0.004(2) 0.000(2)
C18 0.042(3) 0.033(2) 0.054(3) -0.019(2) -0.005(2) 0.000(2)
C19 0.045(3) 0.035(2) 0.047(2) -0.0121(19) -0.007(2) 0.003(2)
C21 0.048(3) 0.038(2) 0.043(2) -0.015(2) -0.007(2) 0.004(2)
C22 0.071(4) 0.049(3) 0.044(3) -0.023(2) -0.008(2) -0.002(2)
C23 0.060(3) 0.050(3) 0.041(3) -0.020(2) -0.001(2) -0.006(2)
C28 0.085(4) 0.065(4) 0.056(3) -0.028(3) -0.008(3) -0.001(3)
C26 0.106(5) 0.058(4) 0.082(4) -0.037(3) 0.005(4) -0.004(4)
C25 0.079(4) 0.066(4) 0.084(4) -0.036(3) -0.010(3) 0.005(3)
C24 0.072(4) 0.055(3) 0.061(3) -0.026(3) -0.013(3) 0.004(3)
C42 0.093(4) 0.036(3) 0.043(3) -0.015(2) -0.017(3) 0.005(3)
C41 0.175(8) 0.040(3) 0.053(3) -0.010(3) -0.021(4) -0.024(4)
C39 0.196(8) 0.048(3) 0.052(3) -0.012(3) -0.048(4) -0.006(4)
C38 0.105(5) 0.041(3) 0.056(3) -0.019(2) -0.034(3) 0.008(3)
C33 0.056(3) 0.039(2) 0.035(2) -0.0117(19) -0.002(2) -0.010(2)
C31 0.050(3) 0.030(2) 0.070(3) -0.022(2) 0.004(2) -0.001(2)
C30 0.047(3) 0.036(2) 0.069(3) -0.021(2) -0.013(2) 0.003(2)
C7 0.075(3) 0.028(2) 0.037(2) -0.0018(18) -0.020(2) -0.011(2)
C2 0.050(3) 0.039(3) 0.065(3) -0.026(2) -0.006(2) -0.004(2)
C3 0.048(3) 0.052(3) 0.061(3) -0.028(2) -0.006(2) -0.012(2)
C4 0.044(3) 0.047(3) 0.049(3) -0.009(2) -0.007(2) -0.004(2)
C5 0.055(3) 0.030(2) 0.043(2) -0.0106(19) 0.002(2) -0.003(2)
C8 0.055(3) 0.034(2) 0.033(2) -0.0070(18) -0.009(2) -0.008(2)
C10 0.051(3) 0.044(3) 0.038(2) -0.019(2) -0.005(2) -0.002(2)
C27 0.111(6) 0.078(4) 0.075(4) -0.047(4) -0.007(4) -0.001(4)
C40 0.223(9) 0.046(3) 0.055(4) -0.004(3) -0.049(5) -0.013(4)

loop_
_atom_type_symbol
_atom_type_description
_atom_type_scat_dispersion_real
_atom_type_scat_dispersion_imag
_atom_type_scat_source
C C 0.0033 0.0016 'International Tables Vol C Tables 4.2.6.8 and 6.1.1.4'
H H 0.0000 0.0000 'International Tables Vol C Tables 4.2.6.8 and 6.1.1.4'
N N 0.0061 0.0033 'International Tables Vol C Tables 4.2.6.8 and 6.1.1.4'
O O 0.0106 0.0060 'International Tables Vol C Tables 4.2.6.8 and 6.1.1.4'
Mn Mn 0.3368 0.7283 'International Tables Vol C Tables 4.2.6.8 and 6.1.1.4'
Br Br -0.2901 2.4595 'International Tables Vol C Tables 4.2.6.8 and 6.1.1.4'

loop_
_geom_angle_atom_site_label_1
_geom_angle_atom_site_label_2
_geom_angle_atom_site_label_3
_geom_angle
O1 Mn1 O3 175.93(14)
O1 Mn1 O2 90.66(12)
O3 Mn1 O2 90.39(12)
O1 Mn1 N3 90.01(12)
O3 Mn1 N3 89.60(12)
O2 Mn1 N3 170.64(13)
O1 Mn1 N2 86.64(12)
O3 Mn1 N2 89.35(13)
O2 Mn1 N2 95.26(13)
N3 Mn1 N2 94.10(13)
O1 Mn1 N1 87.58(12)
O3 Mn1 N1 96.45(13)
O2 Mn1 N1 82.64(12)
N3 Mn1 N1 88.07(13)
N2 Mn1 N1 173.83(12)
C12 C13 C14 121.1(4)
C12 C13 H13 119.5
C14 C13 H13 119.5
C14 O1 Mn1 129.0(2)
C15 O2 Mn1 123.2(2)
C17 C16 C15 122.5(4)
C17 C16 H16 118.7
C15 C16 H16 118.7
C21 N1 C22 114.0(4)
C21 N1 Mn1 116.6(3)
C22 N1 Mn1 128.4(3)
C29 O3 Mn1 131.6(3)
C35 N3 C36 115.0(3)
C35 N3 Mn1 123.6(3)
C36 N3 Mn1 121.4(3)
N3 C36 C37 111.5(4)
N3 C36 H36A 109.3
C37 C36 H36A 109.3
N3 C36 H36B 109.3
C37 C36 H36B 109.3
H36A C36 H36B 108.0
C8 N2 C7 116.7(4)
C8 N2 Mn1 122.2(3)
C7 N2 Mn1 120.8(3)
C2 C1 C6 120.9(4)
C2 C1 H1 119.5
C6 C1 H1 119.5
C10 C11 C12 121.4(4)
C10 C11 Br2 119.0(3)
C12 C11 Br2 119.6(3)
C11 C12 C13 119.6(4)
C11 C12 H12 120.2
C13 C12 H12 120.2
O1 C14 C9 124.2(4)
O1 C14 C13 117.7(4)
C9 C14 C13 118.1(4)
O2 C15 C16 120.2(4)
O2 C15 C20 123.1(4)
C16 C15 C20 116.5(4)
C15 C20 C19 120.2(4)
C15 C20 C21 123.4(4)
C19 C20 C21 116.3(4)
O3 C29 C30 118.8(4)
O3 C29 C34 123.2(4)
C30 C29 C34 118.0(4)
C29 C34 C33 119.0(4)
C29 C34 C35 122.6(4)
C33 C34 C35 118.3(4)
N3 C35 C34 127.3(4)
N3 C35 H35 116.3
C34 C35 H35 116.3
C42 C37 C38 118.9(4)
C42 C37 C36 121.9(4)
C38 C37 C36 119.1(5)
C33 C32 C31 120.5(4)
C33 C32 Br3 120.1(4)
C31 C32 Br3 119.3(3)
C1 C6 C5 118.1(4)
C1 C6 C7 120.1(4)
C5 C6 C7 121.8(4)
C10 C9 C14 119.3(4)
C10 C9 C8 117.2(4)
C14 C9 C8 123.5(4)
C16 C17 C18 120.1(4)
C16 C17 H17 119.9
C18 C17 H17 119.9
C19 C18 C17 119.9(4)
C19 C18 Br1 119.4(3)
C17 C18 Br1 120.7(3)
C18 C19 C20 120.6(4)
C18 C19 H19 119.7
C20 C19 H19 119.7
N1 C21 C20 126.1(4)
N1 C21 H21 117.0
C20 C21 H21 116.9
N1 C22 C23 112.1(4)
N1 C22 H22A 109.2
C23 C22 H22A 109.2
N1 C22 H22B 109.2
C23 C22 H22B 109.2
H22A C22 H22B 107.9
C28 C23 C24 117.5(5)
C28 C23 C22 119.3(5)
C24 C23 C22 123.2(4)
C23 C28 C27 121.5(6)
C23 C28 H28 119.2
C27 C28 H28 119.2
C25 C26 C27 118.6(6)
C25 C26 H26 120.7
C27 C26 H26 120.7
C24 C25 C26 121.0(6)
C24 C25 H25 119.5
C26 C25 H25 119.5
C25 C24 C23 121.0(5)
C25 C24 H24 119.5
C23 C24 H24 119.5
C41 C42 C37 120.4(5)
C41 C42 H42 119.8
C37 C42 H42 119.8
C42 C41 C40 121.3(6)
C42 C41 H41 119.3
C40 C41 H41 119.3
C38 C39 C40 121.0(5)
C38 C39 H39 119.5
C40 C39 H39 119.5
C39 C38 C37 119.4(6)
C39 C38 H38 120.3
C37 C38 H38 120.3
C32 C33 C34 120.9(4)
C32 C33 H33 119.5
C34 C33 H33 119.5
C30 C31 C32 118.9(4)
C30 C31 H31 120.6
C32 C31 H31 120.6
C31 C30 C29 122.3(4)
C31 C30 H30 118.9
C29 C30 H30 118.9
N2 C7 C6 113.7(3)
N2 C7 H7A 108.8
C6 C7 H7A 108.8
N2 C7 H7B 108.8
C6 C7 H7B 108.8
H7A C7 H7B 107.7
C1 C2 C3 120.4(4)
C1 C2 H2 119.8
C3 C2 H2 119.8
C2 C3 C4 120.0(4)
C2 C3 H3 120.0
C4 C3 H3 120.0
C3 C4 C5 119.9(4)
C3 C4 H4 120.1
C5 C4 H4 120.1
C4 C5 C6 120.6(4)
C4 C5 H5 119.7
C6 C5 H5 119.7
N2 C8 C9 125.8(4)
N2 C8 H8 117.1
C9 C8 H8 117.1
C11 C10 C9 120.4(4)
C11 C10 H10 119.8
C9 C10 H10 119.8
C26 C27 C28 120.3(6)
C26 C27 H27 119.9
C28 C27 H27 119.9
C41 C40 C39 118.8(6)
C41 C40 H40 120.6
C39 C40 H40 120.6

loop_
_geom_bond_atom_site_label_1
_geom_bond_atom_site_label_2
_geom_bond_distance
Br2 C11 1.898(4)
Br1 C18 1.887(4)
Mn1 O1 1.857(3)
Mn1 O3 1.879(3)
Mn1 O2 1.930(3)
Mn1 N3 2.063(3)
Mn1 N2 2.234(4)
Mn1 N1 2.300(4)
Br3 C32 1.886(4)
C13 C12 1.369(6)
C13 C14 1.400(6)
C13 H13 0.9500
O1 C14 1.319(5)
O2 C15 1.310(5)
C16 C17 1.356(6)
C16 C15 1.396(6)
C16 H16 0.9500
N1 C21 1.267(6)
N1 C22 1.477(5)
O3 C29 1.311(5)
N3 C35 1.276(5)
N3 C36 1.479(5)
C36 C37 1.496(6)
C36 H36A 0.9900
C36 H36B 0.9900
N2 C8 1.269(5)
N2 C7 1.455(5)
C1 C2 1.357(6)
C1 C6 1.383(6)
C1 H1 0.9500
C11 C10 1.355(6)
C11 C12 1.362(7)
C12 H12 0.9500
C14 C9 1.403(6)
C15 C20 1.405(6)
C20 C19 1.397(6)
C20 C21 1.443(6)
C29 C30 1.391(6)
C29 C34 1.399(6)
C34 C33 1.392(6)
C34 C35 1.425(6)
C35 H35 0.9500
C37 C42 1.373(7)
C37 C38 1.380(6)
C32 C33 1.352(6)
C32 C31 1.390(7)
C6 C5 1.385(6)
C6 C7 1.476(6)
C9 C10 1.390(6)
C9 C8 1.434(6)
C17 C18 1.373(6)
C17 H17 0.9500
C18 C19 1.358(6)
C19 H19 0.9500
C21 H21 0.9500
C22 C23 1.517(6)
C22 H22A 0.9900
C22 H22B 0.9900
C23 C28 1.353(7)
C23 C24 1.380(7)
C28 C27 1.378(8)
C28 H28 0.9500
C26 C25 1.357(8)
C26 C27 1.363(9)
C26 H26 0.9500
C25 C24 1.362(7)
C25 H25 0.9500
C24 H24 0.9500
C42 C41 1.358(7)
C42 H42 0.9500
C41 C40 1.356(8)
C41 H41 0.9500
C39 C38 1.378(8)
C39 C40 1.366(9)
C39 H39 0.9500
C38 H38 0.9500
C33 H33 0.9500
C31 C30 1.351(6)
C31 H31 0.9500
C30 H30 0.9500
C7 H7A 0.9900
C7 H7B 0.9900
C2 C3 1.358(7)
C2 H2 0.9500
C3 C4 1.374(7)
C3 H3 0.9500
C4 C5 1.366(7)
C4 H4 0.9500
C5 H5 0.9500
C8 H8 0.9500
C10 H10 0.9500
C27 H27 0.9500
C40 H40 0.9500
